data_1529242
loop_
_publ_author_name
'Molokeev, Maxim'
'Golovnev, Nikolay'
'Vereshchagin, Sergey'
'Atuchin, Victor'

_publ_section_title
;
 Crystal structure, spectroscopic and thermal properties of the
 1,3-diethyl-2-thiobarbiturate of Rb+, Cs+, Tl+ and NH4+ complexes
;
_journal_issue 0
_journal_name_full Polyhedron
_journal_page_first 113
_journal_paper_doi 10.1016/j.poly.2015.05.048
_journal_volume 98
_journal_year 2015
_chemical_formula_moiety 'C8 H11 N2 O2 S Tl'
_chemical_formula_sum 'C8 H11 N2 O2 S Tl'
_chemical_formula_weight 403.62
_chemical_name_systematic
; 
Catena-(mu~6~-1,3-diethyl-2-thiobarbiturato-O,O,O'O',S,S)-thallium 
;
_space_group_IT_number 19
_symmetry_cell_setting orthorhombic
_symmetry_space_group_name_Hall 'P 2ac 2ab'
_symmetry_space_group_name_H-M 'P 21 21 21'
_atom_sites_solution_hydrogens geom
_atom_sites_solution_primary direct
_atom_sites_solution_secondary difmap
_audit_creation_method SHELXL-97
_cell_angle_alpha 90.00
_cell_angle_beta 90.00
_cell_angle_gamma 90.00
_cell_formula_units_Z 4
_cell_length_a 4.3767(4)
_cell_length_b 14.7003(14)
_cell_length_c 16.6064(16)
_cell_measurement_temperature 296(2)
_cell_volume 1068.44(17)
_computing_cell_refinement 'APEX2 (Bruker, 2003-2008)'
_computing_data_collection 'APEX2 (Bruker, 2003-2008)'
_computing_data_reduction 'SAINT (Bruker, 2009)'
_computing_molecular_graphics 'DIAMOND (Brandenburg, 2005)'
_computing_publication_material 'publCIF (Westrip, 2009)'
_computing_structure_refinement 'SHELXL-97 (Sheldrick, 2008)'
_computing_structure_solution 'SHELXS-97 (Sheldrick, 2008)'
_diffrn_ambient_temperature 296(2)
_diffrn_measured_fraction_theta_full 1.000
_diffrn_measured_fraction_theta_max 0.956
_diffrn_measurement_device_type 'Bruker APEX-II CCD'
_diffrn_measurement_method '\f and \w scans'
_diffrn_radiation_monochromator graphite
_diffrn_radiation_source 'fine-focus sealed tube'
_diffrn_radiation_type MoK\a
_diffrn_radiation_wavelength 0.71073
_diffrn_reflns_av_R_equivalents 0.0353
_diffrn_reflns_av_sigmaI/netI 0.0430
_diffrn_reflns_limit_h_max 6
_diffrn_reflns_limit_h_min -6
_diffrn_reflns_limit_k_max 20
_diffrn_reflns_limit_k_min -19
_diffrn_reflns_limit_l_max 22
_diffrn_reflns_limit_l_min -23
_diffrn_reflns_number 10410
_diffrn_reflns_theta_full 25.00
_diffrn_reflns_theta_max 29.87
_diffrn_reflns_theta_min 1.85
_exptl_absorpt_coefficient_mu 15.288
_exptl_absorpt_correction_T_max 0.7454
_exptl_absorpt_correction_T_min 0.4150
_exptl_absorpt_correction_type multi-scan
_exptl_absorpt_process_details
;
SADABS-2004/1. Bruker AXS Inc., Madison, Wisconsin, USA, 2004
;
_exptl_crystal_colour colourless
_exptl_crystal_density_diffrn 2.509
_exptl_crystal_density_method 'not measured'
_exptl_crystal_description needle
_exptl_crystal_F_000 744
_exptl_crystal_size_max 0.3
_exptl_crystal_size_mid 0.1
_exptl_crystal_size_min 0.1
_refine_diff_density_max 0.724
_refine_diff_density_min -0.806
_refine_diff_density_rms 0.109
_refine_ls_abs_structure_details 'Flack H D (1983), Acta Cryst. A39, 876-881'
_refine_ls_abs_structure_Flack 0.005(8)
_refine_ls_extinction_coef 0.00500(19)
_refine_ls_extinction_expression Fc^*^=kFc[1+0.001xFc^2^\l^3^/sin(2\q)]^-1/4^
_refine_ls_extinction_method SHELXL
_refine_ls_goodness_of_fit_ref 0.999
_refine_ls_hydrogen_treatment mixed
_refine_ls_matrix_type full
_refine_ls_number_parameters 130
_refine_ls_number_reflns 2880
_refine_ls_number_restraints 0
_refine_ls_restrained_S_all 0.999
_refine_ls_R_factor_all 0.0342
_refine_ls_R_factor_gt 0.0263
_refine_ls_shift/su_max 0.002
_refine_ls_shift/su_mean 0.000
_refine_ls_structure_factor_coef Fsqd
_refine_ls_weighting_details 'calc w=1/[\s^2^(Fo^2^)+(0.0000P)^2^+0.0000P] where P=(Fo^2^+2Fc^2^)/3'
_refine_ls_weighting_scheme calc
_refine_ls_wR_factor_gt 0.0436
_refine_ls_wR_factor_ref 0.0455
_reflns_number_gt 2530
_reflns_number_total 2880
_reflns_threshold_expression >2sigma(I)
_cod_data_source_file TlDETBA.cif
_cod_data_source_block a
_cod_original_sg_symbol_Hall
;
P 2ac 2ab
;
_cod_original_sg_symbol_H-M 'P21 21 21'
_cod_database_code 1529242
_cod_database_fobs_code 1529242

loop_
_symmetry_equiv_pos_as_xyz
'x, y, z'
'-x+1/2, -y, z+1/2'
'-x, y+1/2, -z+1/2'
'x+1/2, -y+1/2, -z'

loop_
_atom_site_label
_atom_site_type_symbol
_atom_site_fract_x
_atom_site_fract_y
_atom_site_fract_z
_atom_site_U_iso_or_equiv
_atom_site_adp_type
_atom_site_occupancy
_atom_site_symmetry_multiplicity
_atom_site_calc_flag
_atom_site_refinement_flags
_atom_site_disorder_assembly
_atom_site_disorder_group
Tl Tl 0.07481(5) 0.881703(13) 0.870904(12) 0.04468(8) Uani 1 1 d . . .
S S 0.4389(3) 0.43020(8) 0.77256(7) 0.0415(3) Uani 1 1 d . . .
N1 N 0.5026(8) 0.6009(2) 0.8269(2) 0.0325(10) Uani 1 1 d . . .
N3 N 0.2098(9) 0.5035(2) 0.9063(2) 0.0311(9) Uani 1 1 d . . .
O1 O 0.0104(9) 0.5500(2) 1.0259(2) 0.0579(11) Uani 1 1 d . . .
O2 O 0.5408(10) 0.7524(2) 0.8572(2) 0.0523(10) Uani 1 1 d . . .
C2 C 0.3802(10) 0.5163(3) 0.8386(3) 0.0302(10) Uani 1 1 d . . .
C4 C 0.1520(10) 0.5724(3) 0.9641(3) 0.0358(12) Uani 1 1 d . . .
C5 C 0.2666(13) 0.6587(3) 0.9461(3) 0.0398(12) Uani 1 1 d . . .
H5 H 0.2267 0.7061 0.9816 0.048 Uiso 1 1 calc R . .
C6 C 0.4372(12) 0.6767(3) 0.8776(3) 0.0374(10) Uani 1 1 d . . .
C7 C 0.7074(11) 0.6179(4) 0.7577(3) 0.0444(11) Uani 1 1 d . . .
H7A H 0.8215 0.5630 0.7458 0.053 Uiso 1 1 calc R . .
H7B H 0.8529 0.6650 0.7720 0.053 Uiso 1 1 calc R . .
C8 C 0.5328(16) 0.6473(4) 0.6824(3) 0.0637(18) Uani 1 1 d . . .
H8A H 0.6747 0.6588 0.6395 0.076 Uiso 1 1 calc R . .
H8B H 0.4194 0.7017 0.6938 0.076 Uiso 1 1 calc R . .
H8C H 0.3946 0.5998 0.6666 0.076 Uiso 1 1 calc R . .
C9 C 0.0683(13) 0.4149(3) 0.9223(3) 0.0430(12) Uani 1 1 d . . .
H9A H 0.0129 0.3866 0.8716 0.052 Uiso 1 1 calc R . .
H9B H -0.1175 0.4239 0.9532 0.052 Uiso 1 1 calc R . .
C10 C 0.2807(14) 0.3515(4) 0.9687(4) 0.0556(15) Uani 1 1 d . . .
H10A H 0.3719 0.3841 1.0127 0.067 Uiso 1 1 calc R . .
H10B H 0.4381 0.3297 0.9333 0.067 Uiso 1 1 calc R . .
H10C H 0.1659 0.3009 0.9892 0.067 Uiso 1 1 calc R . .

loop_
_atom_site_aniso_label
_atom_site_aniso_U_11
_atom_site_aniso_U_22
_atom_site_aniso_U_33
_atom_site_aniso_U_23
_atom_site_aniso_U_13
_atom_site_aniso_U_12
Tl 0.04752(11) 0.04819(11) 0.03835(11) 0.00446(10) 0.00063(10) 0.00085(10)
S 0.0446(7) 0.0434(7) 0.0365(7) -0.0134(5) 0.0015(7) 0.0033(7)
N1 0.038(3) 0.032(2) 0.028(2) -0.0009(15) 0.0010(15) 0.0007(15)
N3 0.0304(19) 0.034(2) 0.029(2) -0.0034(17) 0.0022(17) 0.0016(17)
O1 0.079(3) 0.055(2) 0.040(2) -0.0012(17) 0.027(2) 0.010(2)
O2 0.072(2) 0.0324(17) 0.052(2) 0.0001(16) -0.001(2) -0.0049(17)
C2 0.025(2) 0.039(3) 0.026(2) -0.0021(19) -0.0065(19) 0.006(2)
C4 0.037(3) 0.047(3) 0.024(3) -0.003(2) 0.003(2) 0.012(2)
C5 0.052(3) 0.035(2) 0.033(3) -0.006(2) -0.006(2) 0.011(2)
C6 0.043(2) 0.035(2) 0.035(3) 0.003(2) -0.006(3) 0.010(2)
C7 0.047(3) 0.048(3) 0.038(3) -0.003(3) 0.008(2) -0.008(3)
C8 0.070(4) 0.075(4) 0.045(3) 0.017(3) 0.004(3) -0.006(4)
C9 0.036(2) 0.047(3) 0.046(3) 0.000(2) 0.007(3) -0.012(3)
C10 0.053(3) 0.042(3) 0.072(4) 0.020(3) 0.005(3) -0.003(3)

loop_
_atom_type_symbol
_atom_type_description
_atom_type_scat_dispersion_real
_atom_type_scat_dispersion_imag
_atom_type_scat_source
C C 0.0033 0.0016 'International Tables Vol C Tables 4.2.6.8 and 6.1.1.4'
N N 0.0061 0.0033 'International Tables Vol C Tables 4.2.6.8 and 6.1.1.4'
O O 0.0106 0.0060 'International Tables Vol C Tables 4.2.6.8 and 6.1.1.4'
S S 0.1246 0.1234 'International Tables Vol C Tables 4.2.6.8 and 6.1.1.4'
Tl Tl -2.8358 9.6688 'International Tables Vol C Tables 4.2.6.8 and 6.1.1.4'
H H 0.0000 0.0000 'International Tables Vol C Tables 4.2.6.8 and 6.1.1.4'

loop_
_geom_angle_atom_site_label_1
_geom_angle_atom_site_label_2
_geom_angle_atom_site_label_3
_geom_angle
_geom_angle_site_symmetry_1
_geom_angle_site_symmetry_3
O1 Tl O2 78.08(11) 4_567 .
C2 N1 C6 123.2(4) . .
C2 N1 C7 120.1(4) . .
C6 N1 C7 116.6(4) . .
C2 N3 C4 123.9(4) . .
C2 N3 C9 120.3(4) . .
C4 N3 C9 115.8(4) . .
C4 O1 Tl 139.7(3) . 4_467
C6 O2 Tl 108.6(3) . .
N3 C2 N1 117.3(4) . .
N3 C2 S 120.9(3) . .
N1 C2 S 121.8(3) . .
O1 C4 C5 126.6(4) . .
O1 C4 N3 117.3(4) . .
C5 C4 N3 116.0(4) . .
C6 C5 C4 122.9(4) . .
C6 C5 H5 118.6 . .
C4 C5 H5 118.6 . .
O2 C6 C5 126.0(4) . .
O2 C6 N1 117.6(4) . .
C5 C6 N1 116.3(4) . .
N1 C7 C8 112.4(4) . .
N1 C7 H7A 109.1 . .
C8 C7 H7A 109.1 . .
N1 C7 H7B 109.1 . .
C8 C7 H7B 109.1 . .
H7A C7 H7B 107.9 . .
C7 C8 H8A 109.5 . .
C7 C8 H8B 109.5 . .
H8A C8 H8B 109.5 . .
C7 C8 H8C 109.5 . .
H8A C8 H8C 109.5 . .
H8B C8 H8C 109.5 . .
N3 C9 C10 112.1(5) . .
N3 C9 H9A 109.2 . .
C10 C9 H9A 109.2 . .
N3 C9 H9B 109.2 . .
C10 C9 H9B 109.2 . .
H9A C9 H9B 107.9 . .
C9 C10 H10A 109.5 . .
C9 C10 H10B 109.5 . .
H10A C10 H10B 109.5 . .
C9 C10 H10C 109.5 . .
H10A C10 H10C 109.5 . .
H10B C10 H10C 109.5 . .

loop_
_geom_bond_atom_site_label_1
_geom_bond_atom_site_label_2
_geom_bond_distance
_geom_bond_site_symmetry_2
Tl O1 2.753(3) 4_567
Tl O2 2.797(4) .
S C2 1.695(4) .
N1 C2 1.368(6) .
N1 C6 1.425(6) .
N1 C7 1.480(6) .
N3 C2 1.361(6) .
N3 C4 1.419(5) .
N3 C9 1.467(6) .
O1 C4 1.243(5) .
O1 Tl 2.753(3) 4_467
O2 C6 1.249(5) .
C4 C5 1.397(7) .
C5 C6 1.386(7) .
C5 H5 0.9300 .
C7 C8 1.527(7) .
C7 H7A 0.9700 .
C7 H7B 0.9700 .
C8 H8A 0.9600 .
C8 H8B 0.9600 .
C8 H8C 0.9600 .
C9 C10 1.524(7) .
C9 H9A 0.9700 .
C9 H9B 0.9700 .
C10 H10A 0.9600 .
C10 H10B 0.9600 .
C10 H10C 0.9600 .

loop_
_geom_torsion_atom_site_label_1
_geom_torsion_atom_site_label_2
_geom_torsion_atom_site_label_3
_geom_torsion_atom_site_label_4
_geom_torsion
_geom_torsion_site_symmetry_1
_geom_torsion_site_symmetry_2
_geom_torsion_site_symmetry_3
_geom_torsion_site_symmetry_4
O1 Tl O2 C6 120.7(3) 4_567 . . .
C4 N3 C2 N1 0.4(6) . . . .
C9 N3 C2 N1 179.3(4) . . . .
C4 N3 C2 S 179.9(4) . . . .
C9 N3 C2 S -1.2(6) . . . .
C6 N1 C2 N3 -5.9(6) . . . .
C7 N1 C2 N3 175.8(4) . . . .
C6 N1 C2 S 174.6(3) . . . .
C7 N1 C2 S -3.7(6) . . . .
Tl O1 C4 C5 38.9(8) 4_467 . . .
Tl O1 C4 N3 -142.4(4) 4_467 . . .
C2 N3 C4 O1 -175.2(4) . . . .
C9 N3 C4 O1 5.9(6) . . . .
C2 N3 C4 C5 3.6(6) . . . .
C9 N3 C4 C5 -175.3(4) . . . .
O1 C4 C5 C6 176.3(5) . . . .
N3 C4 C5 C6 -2.4(7) . . . .
Tl O2 C6 C5 -47.5(6) . . . .
Tl O2 C6 N1 133.5(3) . . . .
C4 C5 C6 O2 178.5(5) . . . .
C4 C5 C6 N1 -2.5(7) . . . .
C2 N1 C6 O2 -173.9(4) . . . .
C7 N1 C6 O2 4.4(6) . . . .
C2 N1 C6 C5 7.0(6) . . . .
C7 N1 C6 C5 -174.7(4) . . . .
C2 N1 C7 C8 89.0(5) . . . .
C6 N1 C7 C8 -89.4(5) . . . .
C2 N3 C9 C10 88.3(5) . . . .
C4 N3 C9 C10 -92.7(5) . . . .
